data_4503741
loop_
_publ_author_name
'Tian, Ai-xiang'
'Ying, Jun'
'Peng, Jun'
'Sha, Jing-quan'
'Pang, Hai-jun'
'Zhang, Peng-peng'
'Chen, Yuan'
'Zhu, Min'
'Su, Zhong-min'

_publ_section_title
;
 Tuning the Dimensionality of the Coordination Polymer Based on
 Polyoxometalate by Changing the Spacer Length of Ligands
;
_journal_issue 10
_journal_name_full 'Crystal Growth &amp; Design'
_journal_page_first 3717
_journal_paper_doi 10.1021/cg800353y
_journal_volume 8
_journal_year 2008
_chemical_formula_sum 'C12 H29 Cu4 Mo12 N12 O46 P'
_chemical_formula_weight 2513.85
_chemical_name_systematic
; 
 ? 
;
_space_group_IT_number 2
_symmetry_cell_setting triclinic
_symmetry_space_group_name_Hall '-P 1'
_symmetry_space_group_name_H-M 'P -1'
_atom_sites_solution_hydrogens geom
_atom_sites_solution_primary direct
_atom_sites_solution_secondary difmap
_audit_creation_method SHELXL-97
_cell_angle_alpha 77.3010(10)
_cell_angle_beta 63.0580(10)
_cell_angle_gamma 86.5580(10)
_cell_formula_units_Z 1
_cell_length_a 11.1348(4)
_cell_length_b 11.3764(4)
_cell_length_c 11.8118(4)
_cell_measurement_temperature 273(2)
_cell_measurement_theta_max 28.29
_cell_volume 1299.88(8)
_computing_structure_refinement 'SHELXL-97 (Sheldrick, 1997)'
_computing_structure_solution 'SHELXS-97 (Sheldrick, 1990)'
_diffrn_ambient_temperature 273(2)
_diffrn_measured_fraction_theta_full 0.919
_diffrn_measured_fraction_theta_max 0.919
_diffrn_measurement_device_type 'CCD area detector'
_diffrn_measurement_method 'CCD area detector'
_diffrn_radiation_monochromator graphite
_diffrn_radiation_source 'fine-focus sealed tube'
_diffrn_radiation_type MoK\a
_diffrn_radiation_wavelength 0.71073
_diffrn_reflns_av_R_equivalents 0.0117
_diffrn_reflns_av_sigmaI/netI 0.0261
_diffrn_reflns_limit_h_max 14
_diffrn_reflns_limit_h_min -14
_diffrn_reflns_limit_k_max 15
_diffrn_reflns_limit_k_min -14
_diffrn_reflns_limit_l_max 15
_diffrn_reflns_limit_l_min -13
_diffrn_reflns_number 7998
_diffrn_reflns_theta_full 28.29
_diffrn_reflns_theta_max 28.29
_diffrn_reflns_theta_min 1.84
_diffrn_standards_decay_% none
_diffrn_standards_interval_count none
_diffrn_standards_interval_time none
_diffrn_standards_number none
_exptl_absorpt_coefficient_mu 4.54
_exptl_absorpt_correction_T_max 0.695
_exptl_absorpt_correction_T_min 0.314
_exptl_absorpt_correction_type numerical
_exptl_absorpt_process_details 'ABSCOR by T.Higashi    8 March, 1995'
_exptl_crystal_colour black
_exptl_crystal_density_diffrn 3.195
_exptl_crystal_density_meas ?
_exptl_crystal_density_method 'not measured'
_exptl_crystal_description block
_exptl_crystal_F_000 1175
_exptl_crystal_size_max 0.3
_exptl_crystal_size_mid 0.22
_exptl_crystal_size_min 0.08
_refine_diff_density_max 1.171
_refine_diff_density_min -1.792
_refine_diff_density_rms 0.151
_refine_ls_extinction_method none
_refine_ls_goodness_of_fit_ref 1.038
_refine_ls_hydrogen_treatment mixed
_refine_ls_matrix_type full
_refine_ls_number_parameters 444
_refine_ls_number_reflns 5928
_refine_ls_number_restraints 0
_refine_ls_restrained_S_all 1.038
_refine_ls_R_factor_all 0.0386
_refine_ls_R_factor_gt 0.0355
_refine_ls_shift/su_max 0.003
_refine_ls_shift/su_mean 0.000
_refine_ls_structure_factor_coef Fsqd
_refine_ls_weighting_details 'calc w=1/[\s^2^(Fo^2^)+(0.0361P)^2^+7.1497P] where P=(Fo^2^+2Fc^2^)/3'
_refine_ls_weighting_scheme calc
_refine_ls_wR_factor_gt 0.0863
_refine_ls_wR_factor_ref 0.0884
_reflns_number_gt 5454
_reflns_number_total 6453
_reflns_threshold_expression >2sigma(I)
_cod_data_source_file cg800353y_si_003.cif
_cod_data_source_block Compound-1
_cod_depositor_comments
;
The following automatic conversions were performed:

'_exptl_crystal_density_meas' value 'none' was changed to '?' - the
value is perceived as not measured.

Automatic conversion script
Id: cif_fix_values 3008 2015-01-20 13:52:24Z robertas 
;
_cod_original_sg_symbol_H-M P-1
_cod_database_code 4503741

loop_
_symmetry_equiv_pos_as_xyz
'x, y, z'
'-x, -y, -z'

loop_
_atom_site_label
_atom_site_type_symbol
_atom_site_fract_x
_atom_site_fract_y
_atom_site_fract_z
_atom_site_U_iso_or_equiv
_atom_site_adp_type
_atom_site_occupancy
_atom_site_symmetry_multiplicity
_atom_site_calc_flag
_atom_site_refinement_flags
P1 P -1.0000 2.0000 0.0000 0.0185(3) Uani 1 2 d S
Mo1 Mo -0.65892(4) 2.04144(4) -0.24560(4) 0.02340(10) Uani 1 1 d .
Mo2 Mo -0.76382(4) 1.77461(4) 0.00273(4) 0.02439(10) Uani 1 1 d .
Mo3 Mo -0.90050(4) 2.26091(4) -0.25459(4) 0.02553(10) Uani 1 1 d .
Mo4 Mo -0.91954(5) 1.97410(4) -0.32083(4) 0.02899(11) Uani 1 1 d .
Mo5 Mo -0.73702(4) 2.05735(4) 0.07736(5) 0.03037(11) Uani 1 1 d .
Mo6 Mo -1.03343(5) 1.71384(4) -0.06332(5) 0.03593(12) Uani 1 1 d .
Cu1 Cu -0.88584(7) 1.61969(8) -0.37939(8) 0.0463(2) Uani 1 1 d .
Cu2 Cu -0.43986(10) 1.46613(8) -0.24624(14) 0.0749(4) Uani 1 1 d .
O20 O -0.8815(5) 1.9618(4) -0.4712(4) 0.0470(11) Uani 1 1 d .
O19 O -0.9247(6) 2.1430(4) -0.3373(7) 0.0713(18) Uani 1 1 d .
O18 O -0.8534(4) 2.3817(4) -0.3771(4) 0.0450(10) Uani 1 1 d .
O17 O -0.6139(5) 2.0873(5) 0.1101(5) 0.0547(12) Uani 1 1 d .
O16 O -0.9425(5) 1.8094(5) -0.2345(6) 0.092(3) Uani 1 1 d .
O15 O -0.6631(6) 1.8775(4) -0.1592(4) 0.0519(12) Uani 1 1 d .
O14 O -0.7485(6) 1.9802(4) -0.3292(7) 0.0724(19) Uani 1 1 d .
O13 O -0.6452(5) 2.0906(4) -0.1106(4) 0.0508(12) Uani 1 1 d .
O12 O -0.5013(4) 2.0576(4) -0.3621(5) 0.0541(13) Uani 1 1 d .
O11 O -0.8598(5) 1.7070(7) -0.0616(5) 0.078(2) Uani 1 1 d .
O10 O -1.1144(5) 1.9733(5) -0.2418(6) 0.098(3) Uani 1 1 d .
O9 O -0.7306(6) 2.1925(4) -0.2839(6) 0.0674(17) Uani 1 1 d .
O8 O -0.9105(5) 1.7286(6) 0.1750(5) 0.0697(18) Uani 1 1 d .
O2' O -0.9572(6) 2.0667(5) 0.0832(6) 0.0190(12) Uani 0.50 1 d P
O7 O -0.7226(6) 1.8953(4) 0.0778(4) 0.0558(13) Uani 1 1 d .
O6 O -1.0470(5) 1.5801(4) -0.0927(4) 0.0432(10) Uani 1 1 d .
O5 O -0.8050(5) 2.2179(5) 0.0509(6) 0.091(2) Uani 1 1 d .
O4 O -0.8921(4) 2.3214(6) -0.1235(4) 0.0693(18) Uani 1 1 d .
O3 O -0.6550(6) 1.6701(5) 0.0085(4) 0.0619(15) Uani 1 1 d .
O1' O -1.0225(6) 2.1347(5) -0.0370(6) 0.0185(12) Uani 0.50 1 d P
O2 O -0.8569(6) 1.9772(5) -0.0317(6) 0.0186(11) Uani 0.50 1 d P
O1 O -1.0958(6) 1.9504(5) 0.1427(6) 0.0192(12) Uani 0.50 1 d P
OW2 O -0.4449(6) 1.2934(5) -0.2656(7) 0.0812(19) Uani 1 1 d .
OW1 O -0.5983(6) 1.4259(6) -0.0377(7) 0.0813(18) Uani 1 1 d .
OW3 O -0.1912(5) 1.2145(5) -0.3699(5) 0.0561(12) Uani 1 1 d .
N6 N -0.5389(4) 1.6904(4) -0.3757(4) 0.0287(9) Uani 1 1 d .
N4 N -0.7196(5) 1.6250(4) -0.3736(5) 0.0383(11) Uani 1 1 d .
N3 N -1.0631(5) 1.6212(5) -0.3624(5) 0.0389(11) Uani 1 1 d .
N5 N -0.5475(6) 1.5697(5) -0.3293(8) 0.068(2) Uani 1 1 d .
N2 N -1.2660(4) 1.6800(4) -0.3164(4) 0.0334(10) Uani 1 1 d .
N1 N -1.2747(5) 1.5570(5) -0.2933(5) 0.0436(12) Uani 1 1 d .
C5 C -0.6420(5) 1.7211(5) -0.4014(6) 0.0334(11) Uani 1 1 d .
C4 C -0.6572(9) 1.5361(7) -0.3303(12) 0.081(3) Uani 1 1 d .
C3 C -1.1496(6) 1.5265(6) -0.3222(8) 0.0506(17) Uani 1 1 d .
C6 C -0.4235(5) 1.7675(5) -0.4039(5) 0.0310(10) Uani 1 1 d .
C2 C -1.1402(5) 1.7162(6) -0.3576(6) 0.0383(12) Uani 1 1 d .
C1 C -1.3846(6) 1.7531(6) -0.2959(7) 0.0399(13) Uani 1 1 d .
H3A H -1.133(7) 1.443(7) -0.302(7) 0.048(19) Uiso 1 1 d .
H6B H -0.462(7) 1.850(6) -0.423(7) 0.048(19) Uiso 1 1 d .
H6A H -0.348(7) 1.749(6) -0.483(6) 0.040(17) Uiso 1 1 d .
H1B H -1.361(8) 1.834(7) -0.288(7) 0.06(2) Uiso 1 1 d .
H5A H -0.654(8) 1.814(7) -0.440(8) 0.06(2) Uiso 1 1 d .
H2A H -1.113(8) 1.797(7) -0.373(8) 0.06(2) Uiso 1 1 d .
H1A H -1.449(8) 1.726(7) -0.219(8) 0.05(2) Uiso 1 1 d .
H4A H -0.674(8) 1.461(8) -0.326(8) 0.06(2) Uiso 1 1 d .

loop_
_atom_site_aniso_label
_atom_site_aniso_U_11
_atom_site_aniso_U_22
_atom_site_aniso_U_33
_atom_site_aniso_U_23
_atom_site_aniso_U_13
_atom_site_aniso_U_12
P1 0.0181(7) 0.0172(7) 0.0181(7) -0.0039(6) -0.0065(6) 0.0018(5)
Mo1 0.01584(18) 0.0284(2) 0.02385(19) -0.00690(15) -0.00684(14) 0.00268(14)
Mo2 0.01926(19) 0.0241(2) 0.0286(2) -0.00692(15) -0.00998(16) 0.00727(14)
Mo3 0.0318(2) 0.02029(19) 0.02199(19) 0.00206(14) -0.01218(16) -0.00536(15)
Mo4 0.0396(2) 0.0278(2) 0.01895(19) -0.00818(15) -0.01252(17) 0.01104(17)
Mo5 0.0199(2) 0.0356(2) 0.0368(2) -0.00490(18) -0.01495(17) -0.00024(16)
Mo6 0.0418(3) 0.0196(2) 0.0378(2) -0.01109(18) -0.0080(2) -0.00313(17)
Cu1 0.0230(3) 0.0638(5) 0.0609(5) -0.0172(4) -0.0248(3) 0.0010(3)
Cu2 0.0445(5) 0.0434(5) 0.1372(10) 0.0135(5) -0.0545(6) -0.0121(4)
O20 0.051(3) 0.069(3) 0.039(2) -0.030(2) -0.029(2) 0.022(2)
O19 0.106(4) 0.044(3) 0.137(5) -0.053(3) -0.108(4) 0.042(3)
O18 0.040(2) 0.036(2) 0.051(2) 0.0178(18) -0.024(2) -0.0080(17)
O17 0.064(3) 0.062(3) 0.056(3) -0.007(2) -0.042(3) -0.019(2)
O16 0.044(3) 0.057(3) 0.083(4) 0.037(3) 0.023(3) 0.029(2)
O15 0.096(4) 0.031(2) 0.034(2) 0.0024(17) -0.036(2) -0.019(2)
O14 0.109(4) 0.047(3) 0.137(5) -0.056(3) -0.109(4) 0.046(3)
O13 0.090(4) 0.033(2) 0.036(2) -0.0014(17) -0.035(2) -0.016(2)
O12 0.037(2) 0.039(2) 0.051(3) -0.0122(19) 0.0131(19) -0.0059(18)
O11 0.043(3) 0.147(6) 0.035(2) -0.041(3) 0.004(2) -0.043(3)
O10 0.048(3) 0.061(3) 0.089(4) 0.038(3) 0.024(3) 0.034(3)
O9 0.101(4) 0.051(3) 0.115(5) -0.052(3) -0.094(4) 0.043(3)
O8 0.036(2) 0.130(5) 0.039(2) -0.040(3) 0.0003(19) -0.031(3)
O2' 0.021(3) 0.015(3) 0.024(3) -0.006(2) -0.011(2) -0.001(2)
O7 0.102(4) 0.034(2) 0.034(2) -0.0009(17) -0.033(2) -0.020(2)
O6 0.056(3) 0.029(2) 0.051(2) -0.0166(18) -0.026(2) -0.0010(18)
O5 0.052(3) 0.059(3) 0.074(4) 0.032(3) 0.023(3) 0.031(3)
O4 0.032(2) 0.138(5) 0.037(2) -0.044(3) 0.0003(19) -0.030(3)
O3 0.079(3) 0.062(3) 0.041(2) -0.013(2) -0.028(2) 0.052(3)
O1' 0.019(3) 0.015(3) 0.024(3) -0.004(2) -0.012(2) 0.001(2)
O2 0.017(3) 0.017(3) 0.022(3) -0.005(2) -0.009(2) 0.000(2)
O1 0.021(3) 0.017(3) 0.018(3) -0.001(2) -0.008(2) 0.001(2)
OW2 0.069(4) 0.046(3) 0.112(5) -0.013(3) -0.028(4) -0.014(3)
OW1 0.064(4) 0.065(4) 0.093(5) -0.008(3) -0.020(3) -0.004(3)
OW3 0.070(3) 0.052(3) 0.051(3) -0.011(2) -0.032(3) 0.012(2)
N6 0.024(2) 0.027(2) 0.037(2) -0.0053(17) -0.0164(18) -0.0012(16)
N4 0.024(2) 0.040(3) 0.056(3) -0.011(2) -0.022(2) 0.0007(18)
N3 0.026(2) 0.048(3) 0.048(3) -0.005(2) -0.022(2) -0.0019(19)
N5 0.060(4) 0.031(3) 0.135(6) 0.012(3) -0.074(4) -0.011(2)
N2 0.024(2) 0.044(3) 0.036(2) -0.011(2) -0.0150(18) -0.0004(18)
N1 0.027(2) 0.042(3) 0.060(3) 0.006(2) -0.024(2) -0.0055(19)
C5 0.024(2) 0.034(3) 0.046(3) -0.009(2) -0.020(2) 0.004(2)
C4 0.067(5) 0.034(4) 0.166(10) 0.015(5) -0.085(6) -0.016(3)
C3 0.037(3) 0.044(3) 0.076(5) 0.010(3) -0.039(3) -0.004(3)
C6 0.019(2) 0.035(3) 0.039(3) -0.006(2) -0.014(2) -0.0013(19)
C2 0.024(3) 0.046(3) 0.052(3) -0.011(3) -0.024(2) -0.001(2)
C1 0.028(3) 0.056(4) 0.047(3) -0.028(3) -0.019(3) 0.009(2)

loop_
_atom_type_symbol
_atom_type_description
_atom_type_scat_dispersion_real
_atom_type_scat_dispersion_imag
_atom_type_scat_source
C C 0.0033 0.0016 'International Tables Vol C Tables 4.2.6.8 and 6.1.1.4'
H H 0.0000 0.0000 'International Tables Vol C Tables 4.2.6.8 and 6.1.1.4'
N N 0.0061 0.0033 'International Tables Vol C Tables 4.2.6.8 and 6.1.1.4'
O O 0.0106 0.0060 'International Tables Vol C Tables 4.2.6.8 and 6.1.1.4'
P P 0.1023 0.0942 'International Tables Vol C Tables 4.2.6.8 and 6.1.1.4'
Mo Mo -1.6832 0.6857 'International Tables Vol C Tables 4.2.6.8 and 6.1.1.4'
Cu Cu 0.3201 1.2651 'International Tables Vol C Tables 4.2.6.8 and 6.1.1.4'

loop_
_geom_angle_atom_site_label_1
_geom_angle_atom_site_label_2
_geom_angle_atom_site_label_3
_geom_angle
_geom_angle_site_symmetry_1
_geom_angle_site_symmetry_3
O2 P1 O2 180.000(2) 2_395 .
O2 P1 O1 67.3(3) 2_395 .
O2 P1 O1 112.7(3) . .
O2 P1 O1 112.7(3) 2_395 2_395
O2 P1 O1 67.3(3) . 2_395
O1 P1 O1 180.0(4) . 2_395
O2 P1 O1' 112.1(3) 2_395 2_395
O2 P1 O1' 67.9(3) . 2_395
O1 P1 O1' 70.5(3) . 2_395
O1 P1 O1' 109.5(3) 2_395 2_395
O2 P1 O1' 67.9(3) 2_395 .
O2 P1 O1' 112.1(3) . .
O1 P1 O1' 109.5(3) . .
O1 P1 O1' 70.5(3) 2_395 .
O1' P1 O1' 180.000(2) 2_395 .
O2 P1 O2' 109.0(3) 2_395 .
O2 P1 O2' 71.0(3) . .
O1 P1 O2' 73.2(3) . .
O1 P1 O2' 106.8(3) 2_395 .
O1' P1 O2' 106.5(3) 2_395 .
O1' P1 O2' 73.5(3) . .
O2 P1 O2' 71.0(3) 2_395 2_395
O2 P1 O2' 109.0(3) . 2_395
O1 P1 O2' 106.8(3) . 2_395
O1 P1 O2' 73.2(3) 2_395 2_395
O1' P1 O2' 73.5(3) 2_395 2_395
O1' P1 O2' 106.5(3) . 2_395
O2' P1 O2' 180.000(2) . 2_395
O12 Mo1 O13 102.9(3) . .
O12 Mo1 O9 102.7(3) . .
O13 Mo1 O9 89.2(2) . .
O12 Mo1 O15 100.6(2) . .
O13 Mo1 O15 88.95(18) . .
O9 Mo1 O15 156.5(3) . .
O12 Mo1 O14 100.7(3) . .
O13 Mo1 O14 156.3(3) . .
O9 Mo1 O14 86.36(18) . .
O15 Mo1 O14 85.9(2) . .
O12 Mo1 O1 159.1(2) . 2_395
O13 Mo1 O1 92.8(2) . 2_395
O9 Mo1 O1 63.5(2) . 2_395
O15 Mo1 O1 93.3(2) . 2_395
O14 Mo1 O1 64.5(2) . 2_395
O12 Mo1 O2 161.0(2) . .
O13 Mo1 O2 66.6(2) . .
O9 Mo1 O2 93.2(3) . .
O15 Mo1 O2 64.7(2) . .
O14 Mo1 O2 90.4(3) . .
O1 Mo1 O2 39.64(19) 2_395 .
O3 Mo2 O11 102.7(3) . .
O3 Mo2 O15 102.2(3) . .
O11 Mo2 O15 91.7(2) . .
O3 Mo2 O8 101.1(3) . .
O11 Mo2 O8 89.50(19) . .
O15 Mo2 O8 155.8(3) . .
O3 Mo2 O7 101.7(3) . .
O11 Mo2 O7 155.4(3) . .
O15 Mo2 O7 86.06(18) . .
O8 Mo2 O7 82.9(2) . .
O3 Mo2 O1' 159.6(3) . 2_395
O11 Mo2 O1' 65.4(3) . 2_395
O15 Mo2 O1' 94.9(2) . 2_395
O8 Mo2 O1' 63.8(2) . 2_395
O7 Mo2 O1' 90.4(2) . 2_395
O3 Mo2 O2 160.2(3) . .
O11 Mo2 O2 92.7(3) . .
O15 Mo2 O2 64.5(2) . .
O8 Mo2 O2 91.3(3) . .
O7 Mo2 O2 64.2(2) . .
O1' Mo2 O2 40.02(19) 2_395 .
O18 Mo3 O4 102.3(3) . .
O18 Mo3 O8 101.4(3) . 2_395
O4 Mo3 O8 90.0(2) . 2_395
O18 Mo3 O9 101.3(3) . .
O4 Mo3 O9 87.2(2) . .
O8 Mo3 O9 157.2(3) 2_395 .
O18 Mo3 O19 100.1(3) . .
O4 Mo3 O19 157.6(3) . .
O8 Mo3 O19 87.3(2) 2_395 .
O9 Mo3 O19 86.8(2) . .
O18 Mo3 O1' 160.1(2) . .
O4 Mo3 O1' 66.0(2) . .
O8 Mo3 O1' 64.0(2) 2_395 .
O9 Mo3 O1' 94.4(2) . .
O19 Mo3 O1' 93.0(2) . .
O18 Mo3 O1 157.8(2) . 2_395
O4 Mo3 O1 92.7(3) . 2_395
O8 Mo3 O1 94.9(3) 2_395 2_395
O9 Mo3 O1 62.7(2) . 2_395
O19 Mo3 O1 65.4(2) . 2_395
O1' Mo3 O1 42.16(19) . 2_395
O20 Mo4 O14 101.4(2) . .
O20 Mo4 O19 101.6(3) . .
O14 Mo4 O19 89.2(2) . .
O20 Mo4 O16 101.0(3) . .
O14 Mo4 O16 89.8(3) . .
O19 Mo4 O16 157.2(3) . .
O20 Mo4 O10 101.8(3) . .
O14 Mo4 O10 156.8(3) . .
O19 Mo4 O10 86.3(3) . .
O16 Mo4 O10 85.8(2) . .
O20 Mo4 O2' 157.4(2) . 2_395
O14 Mo4 O2' 95.6(2) . 2_395
O19 Mo4 O2' 93.3(2) . 2_395
O16 Mo4 O2' 64.2(2) . 2_395
O10 Mo4 O2' 62.0(3) . 2_395
O20 Mo4 O1 158.5(2) . 2_395
O14 Mo4 O1 63.5(2) . 2_395
O19 Mo4 O1 64.7(2) . 2_395
O16 Mo4 O1 94.6(3) . 2_395
O10 Mo4 O1 94.2(3) . 2_395
O2' Mo4 O1 44.13(19) 2_395 2_395
O17 Mo5 O7 102.9(3) . .
O17 Mo5 O10 102.4(3) . 2_395
O7 Mo5 O10 91.4(2) . 2_395
O17 Mo5 O13 101.0(2) . .
O7 Mo5 O13 88.62(19) . .
O10 Mo5 O13 156.0(3) 2_395 .
O17 Mo5 O5 100.7(3) . .
O7 Mo5 O5 156.2(3) . .
O10 Mo5 O5 86.6(2) 2_395 .
O13 Mo5 O5 83.8(2) . .
O17 Mo5 O2' 158.1(2) . .
O7 Mo5 O2' 94.5(2) . .
O10 Mo5 O2' 63.4(3) 2_395 .
O13 Mo5 O2' 92.7(2) . .
O5 Mo5 O2' 63.6(3) . .
O6 Mo6 O5 101.8(3) . 2_395
O6 Mo6 O16 101.6(3) . .
O5 Mo6 O16 89.0(2) 2_395 .
O6 Mo6 O4 102.3(2) . 2_395
O5 Mo6 O4 89.7(3) 2_395 2_395
O16 Mo6 O4 155.9(3) . 2_395
O6 Mo6 O11 101.9(3) . .
O5 Mo6 O11 156.3(3) 2_395 .
O16 Mo6 O11 86.4(3) . .
O4 Mo6 O11 85.1(2) 2_395 .
O6 Mo6 O2' 158.2(2) . 2_395
O5 Mo6 O2' 63.6(3) 2_395 2_395
O16 Mo6 O2' 63.9(2) . 2_395
O4 Mo6 O2' 94.1(2) 2_395 2_395
O11 Mo6 O2' 93.6(3) . 2_395
N4 Cu1 N3 171.9(2) . .
N1 Cu2 OW2 123.9(2) 1_655 .
N1 Cu2 N5 108.5(2) 1_655 .
OW2 Cu2 N5 109.3(3) . .
N1 Cu2 OW1 119.1(3) 1_655 .
OW2 Cu2 OW1 93.5(3) . .
N5 Cu2 OW1 99.4(3) . .
Mo4 O19 Mo3 138.2(3) . .
Mo4 O16 Mo6 138.8(4) . .
Mo2 O15 Mo1 139.2(3) . .
Mo4 O14 Mo1 139.5(3) . .
Mo1 O13 Mo5 138.0(3) . .
Mo2 O11 Mo6 140.8(4) . .
Mo5 O10 Mo4 140.0(4) 2_395 .
Mo1 O9 Mo3 139.8(4) . .
Mo3 O8 Mo2 137.0(3) 2_395 .
P1 O2' O2 51.4(3) . .
P1 O2' Mo5 124.1(3) . .
O2 O2' Mo5 72.7(3) . .
P1 O2' Mo4 121.4(3) . 2_395
O2 O2' Mo4 133.8(4) . 2_395
Mo5 O2' Mo4 94.5(2) . 2_395
P1 O2' Mo6 122.0(3) . 2_395
O2 O2' Mo6 131.3(4) . 2_395
Mo5 O2' Mo6 94.1(2) . 2_395
Mo4 O2' Mo6 92.9(2) 2_395 2_395
Mo5 O7 Mo2 140.3(3) . .
Mo6 O5 Mo5 138.0(4) 2_395 .
Mo3 O4 Mo6 139.5(3) . 2_395
P1 O1' O2 54.6(3) . 2_395
P1 O1' O1 54.4(3) . 2_395
O2 O1' O1 92.9(4) 2_395 2_395
P1 O1' Mo2 126.6(3) . 2_395
O2 O1' Mo2 72.1(3) 2_395 2_395
O1 O1' Mo2 138.2(4) 2_395 2_395
P1 O1' Mo3 124.2(3) . .
O2 O1' Mo3 135.1(4) 2_395 .
O1 O1' Mo3 69.7(3) 2_395 .
Mo2 O1' Mo3 93.3(2) 2_395 .
P1 O2 O1 57.5(3) . 2_395
P1 O2 O1' 57.5(3) . 2_395
O1 O2 O1' 96.4(4) 2_395 2_395
P1 O2 O2' 57.6(3) . .
O1 O2 O2' 92.9(4) 2_395 .
O1' O2 O2' 92.4(4) 2_395 .
P1 O2 Mo1 126.7(3) . .
O1 O2 Mo1 69.1(3) 2_395 .
O1' O2 Mo1 135.6(4) 2_395 .
O2' O2 Mo1 128.7(3) . .
P1 O2 Mo2 125.4(3) . .
O1 O2 Mo2 132.8(4) 2_395 .
O1' O2 Mo2 67.9(3) 2_395 .
O2' O2 Mo2 130.3(4) . .
Mo1 O2 Mo2 91.13(19) . .
P1 O1 O2 55.2(3) . 2_395
P1 O1 O1' 55.1(3) . 2_395
O2 O1 O1' 93.7(4) 2_395 2_395
P1 O1 Mo1 126.4(3) . 2_395
O2 O1 Mo1 71.2(3) 2_395 2_395
O1' O1 Mo1 135.1(4) 2_395 2_395
P1 O1 Mo3 123.2(3) . 2_395
O2 O1 Mo3 136.4(4) 2_395 2_395
O1' O1 Mo3 68.1(3) 2_395 2_395
Mo1 O1 Mo3 93.7(2) 2_395 2_395
P1 O1 Mo4 121.2(3) . 2_395
O2 O1 Mo4 128.9(4) 2_395 2_395
O1' O1 Mo4 127.4(4) 2_395 2_395
Mo1 O1 Mo4 91.9(2) 2_395 2_395
Mo3 O1 Mo4 91.08(19) 2_395 2_395
C5 N6 N5 108.9(4) . .
C5 N6 C6 127.8(5) . .
N5 N6 C6 123.0(4) . .
C5 N4 C4 102.7(5) . .
C5 N4 Cu1 127.8(4) . .
C4 N4 Cu1 129.2(4) . .
C2 N3 C3 103.8(5) . .
C2 N3 Cu1 126.9(4) . .
C3 N3 Cu1 127.6(4) . .
C4 N5 N6 102.8(5) . .
C4 N5 Cu2 126.7(5) . .
N6 N5 Cu2 129.7(4) . .
C2 N2 N1 109.3(5) . .
C2 N2 C1 128.7(5) . .
N1 N2 C1 121.9(5) . .
C3 N1 N2 103.3(5) . .
C3 N1 Cu2 133.4(5) . 1_455
N2 N1 Cu2 123.0(4) . 1_455
N4 C5 N6 110.5(5) . .
N4 C5 H5A 129(4) . .
N6 C5 H5A 121(4) . .
N5 C4 N4 115.0(6) . .
N5 C4 H4A 122(6) . .
N4 C4 H4A 121(6) . .
N1 C3 N3 113.5(6) . .
N1 C3 H3A 118(4) . .
N3 C3 H3A 128(4) . .
N6 C6 C1 115.1(5) . 1_655
N6 C6 H6B 98(4) . .
C1 C6 H6B 114(4) 1_655 .
N6 C6 H6A 106(4) . .
C1 C6 H6A 111(4) 1_655 .
H6B C6 H6A 112(5) . .
N2 C2 N3 110.0(5) . .
N2 C2 H2A 123(5) . .
N3 C2 H2A 126(5) . .
N2 C1 C6 112.9(5) . 1_455
N2 C1 H1B 106(4) . .
C6 C1 H1B 110(4) 1_455 .
N2 C1 H1A 110(5) . .
C6 C1 H1A 114(5) 1_455 .
H1B C1 H1A 102(6) . .

loop_
_geom_bond_atom_site_label_1
_geom_bond_atom_site_label_2
_geom_bond_distance
_geom_bond_site_symmetry_2
P1 O2 1.483(6) 2_395
P1 O2 1.483(6) .
P1 O1 1.524(6) .
P1 O1 1.524(6) 2_395
P1 O1' 1.536(6) 2_395
P1 O1' 1.536(6) .
P1 O2' 1.602(6) .
P1 O2' 1.602(6) 2_395
Mo1 O12 1.657(4) .
Mo1 O13 1.871(4) .
Mo1 O9 1.902(4) .
Mo1 O15 1.911(4) .
Mo1 O14 1.933(4) .
Mo1 O1 2.440(6) 2_395
Mo1 O2 2.472(6) .
Mo2 O3 1.659(4) .
Mo2 O11 1.844(5) .
Mo2 O15 1.875(4) .
Mo2 O8 1.925(4) .
Mo2 O7 1.965(4) .
Mo2 O1' 2.430(6) 2_395
Mo2 O2 2.497(6) .
Mo3 O18 1.668(4) .
Mo3 O4 1.867(4) .
Mo3 O8 1.885(5) 2_395
Mo3 O9 1.911(5) .
Mo3 O19 1.920(4) .
Mo3 O1' 2.442(6) .
Mo3 O1 2.468(6) 2_395
Mo4 O20 1.666(4) .
Mo4 O14 1.867(5) .
Mo4 O19 1.888(5) .
Mo4 O16 1.896(5) .
Mo4 O10 1.935(5) .
Mo4 O2' 2.447(6) 2_395
Mo4 O1 2.516(6) 2_395
Mo5 O17 1.656(4) .
Mo5 O7 1.840(4) .
Mo5 O10 1.868(5) 2_395
Mo5 O13 1.934(4) .
Mo5 O5 1.951(5) .
Mo5 O2' 2.417(6) .
Mo6 O6 1.663(4) .
Mo6 O5 1.871(5) 2_395
Mo6 O16 1.899(5) .
Mo6 O4 1.926(5) 2_395
Mo6 O11 1.940(6) .
Mo6 O2' 2.456(6) 2_395
Cu1 N4 1.889(4) .
Cu1 N3 1.890(4) .
Cu2 N1 1.952(5) 1_655
Cu2 OW2 2.034(6) .
Cu2 N5 2.043(6) .
Cu2 OW1 2.248(7) .
O10 Mo5 1.868(5) 2_395
O8 Mo3 1.885(5) 2_395
O2' O2 1.795(8) .
O2' Mo4 2.447(6) 2_395
O2' Mo6 2.456(6) 2_395
O5 Mo6 1.871(5) 2_395
O4 Mo6 1.926(5) 2_395
O1' O2 1.687(8) 2_395
O1' O1 1.766(8) 2_395
O1' Mo2 2.430(6) 2_395
O2 O1 1.666(8) 2_395
O2 O1' 1.687(8) 2_395
O1 O2 1.666(8) 2_395
O1 O1' 1.766(8) 2_395
O1 Mo1 2.440(6) 2_395
O1 Mo3 2.468(6) 2_395
O1 Mo4 2.516(6) 2_395
N6 C5 1.325(7) .
N6 N5 1.354(7) .
N6 C6 1.466(6) .
N4 C5 1.321(7) .
N4 C4 1.333(9) .
N3 C2 1.334(8) .
N3 C3 1.341(8) .
N5 C4 1.308(8) .
N2 C2 1.316(7) .
N2 N1 1.366(7) .
N2 C1 1.471(7) .
N1 C3 1.319(8) .
N1 Cu2 1.952(5) 1_455
C5 H5A 1.08(8) .
C4 H4A 0.87(8) .
C3 H3A 0.95(7) .
C6 C1 1.498(8) 1_655
C6 H6B 1.03(7) .
C6 H6A 0.99(7) .
C2 H2A 0.94(8) .
C1 C6 1.498(8) 1_455
C1 H1B 1.01(8) .
C1 H1A 0.87(8) .
